data_2232663
loop_
_publ_author_name
'Perdih, Franc'

_publ_section_title
;
 [\h^5^-1,3-Bis(trimethylsilyl)cyclopentadienyl]dichlorido[\h^5^-(trimethylsilyl)cyclopentadienyl]titanium(IV)
;
_journal_coeditor_code FJ2469
_journal_issue 12
_journal_name_full 'Acta Crystallographica Section E'
_journal_page_first m1693
_journal_paper_doi 10.1107/S1600536811046228
_journal_volume 67
_journal_year 2011
_chemical_formula_iupac '[Ti (C8 H13 Si) (C11 H21 Si2) Cl2]'
_chemical_formula_moiety 'C19 H34 Cl2 Si3 Ti'
_chemical_formula_sum 'C19 H34 Cl2 Si3 Ti'
_chemical_formula_weight 465.53
_chemical_name_common
;
1,1',3-tris(trimethylsilyl)titanocene dichloride
;
_chemical_name_systematic
;
[\h^5^-1,3-Bis(trimethylsilyl)cyclopentadienyl]dichlorido[\h^5^-
(trimethylsilyl)cyclopentadienyl]titanium(IV)
;
_space_group_IT_number 14
_symmetry_cell_setting monoclinic
_symmetry_space_group_name_Hall '-P 2ybc'
_symmetry_space_group_name_H-M 'P 1 21/c 1'
_atom_sites_solution_hydrogens geom
_atom_sites_solution_primary direct
_atom_sites_solution_secondary difmap
_audit_creation_method 'WinGX routine CIF_UPDATE'
_cell_angle_alpha 90
_cell_angle_beta 105.2380(12)
_cell_angle_gamma 90
_cell_formula_units_Z 4
_cell_length_a 10.2588(2)
_cell_length_b 18.6417(4)
_cell_length_c 13.3061(2)
_cell_measurement_reflns_used 5741
_cell_measurement_temperature 150(2)
_cell_measurement_theta_max 27.48
_cell_measurement_theta_min 2.55
_cell_volume 2455.21(8)
_computing_cell_refinement 'DENZO-SMN (Otwinowski & Minor, 1997)'
_computing_data_collection '<i>COLLECT</i> (Nonius, 1998)'
_computing_data_reduction 'DENZO-SMN (Otwinowski & Minor, 1997)'
_computing_molecular_graphics 'ORTEP-3 (Farrugia, 1997)'
_computing_publication_material 'WinGX (Farrugia, 1999) and publCIF (Westrip, 2010)'
_computing_structure_refinement 'SHELXL97 (Sheldrick, 2008)'
_computing_structure_solution 'SHELXS97 (Sheldrick, 2008)'
_diffrn_ambient_temperature 150(2)
_diffrn_detector_area_resol_mean 0.055
_diffrn_measured_fraction_theta_full 0.995
_diffrn_measured_fraction_theta_max 0.995
_diffrn_measurement_device_type
;
Nonius KappaCCD area-detector
;
_diffrn_measurement_method '\w scans'
_diffrn_radiation_monochromator graphite
_diffrn_radiation_type MoK\a
_diffrn_radiation_wavelength 0.71073
_diffrn_reflns_av_R_equivalents 0.0237
_diffrn_reflns_limit_h_max 13
_diffrn_reflns_limit_h_min -13
_diffrn_reflns_limit_k_max 24
_diffrn_reflns_limit_k_min -24
_diffrn_reflns_limit_l_max 17
_diffrn_reflns_limit_l_min -17
_diffrn_reflns_number 10555
_diffrn_reflns_theta_full 27.44
_diffrn_reflns_theta_max 27.44
_diffrn_reflns_theta_min 3.64
_exptl_absorpt_coefficient_mu 0.715
_exptl_absorpt_correction_T_max 0.8703
_exptl_absorpt_correction_T_min 0.8703
_exptl_absorpt_correction_type multi-scan
_exptl_absorpt_process_details '(SCALEPACK; Otwinowski & Minor, 1997)'
_exptl_crystal_colour red
_exptl_crystal_density_diffrn 1.259
_exptl_crystal_density_method 'not measured'
_exptl_crystal_description cube
_exptl_crystal_F_000 984
_exptl_crystal_size_max 0.2
_exptl_crystal_size_mid 0.2
_exptl_crystal_size_min 0.2
_refine_diff_density_max 0.339
_refine_diff_density_min -0.373
_refine_ls_extinction_method none
_refine_ls_goodness_of_fit_ref 1.027
_refine_ls_hydrogen_treatment constr
_refine_ls_matrix_type full
_refine_ls_number_parameters 235
_refine_ls_number_reflns 5586
_refine_ls_number_restraints 0
_refine_ls_restrained_S_all 1.027
_refine_ls_R_factor_all 0.0535
_refine_ls_R_factor_gt 0.0365
_refine_ls_shift/su_max 0.001
_refine_ls_shift/su_mean 0.001
_refine_ls_structure_factor_coef Fsqd
_refine_ls_weighting_details 'calc w=1/[\s^2^(Fo^2^)+(0.0373P)^2^+1.6583P] where P=(Fo^2^+2Fc^2^)/3'
_refine_ls_weighting_scheme calc
_refine_ls_wR_factor_ref 0.0907
_reflns_number_gt 4437
_reflns_number_total 5586
_reflns_threshold_expression >2sigma(I)
_cod_data_source_file fj2469.cif
_cod_data_source_block I
_cod_original_sg_symbol_H-M 'P 21/c'
_cod_database_code 2232663
_cod_database_fobs_code 2232663

loop_
_symmetry_equiv_pos_as_xyz
'x, y, z'
'-x, y+1/2, -z+1/2'
'-x, -y, -z'
'x, -y-1/2, z-1/2'

loop_
_atom_site_type_symbol
_atom_site_label
_atom_site_fract_x
_atom_site_fract_y
_atom_site_fract_z
_atom_site_U_iso_or_equiv
_atom_site_adp_type
_atom_site_calc_flag
_atom_site_refinement_flags
_atom_site_occupancy
Ti Ti1 0.92494(3) 0.234506(19) 0.42358(3) 0.02364(10) Uani d . 1
Cl Cl1 0.71504(5) 0.24806(3) 0.46198(4) 0.03426(13) Uani d . 1
Cl Cl2 1.01487(6) 0.15818(3) 0.56780(4) 0.03435(13) Uani d . 1
Si Si1 1.30658(6) 0.27181(4) 0.45355(5) 0.03322(15) Uani d . 1
Si Si2 0.78071(6) 0.42245(3) 0.33826(5) 0.03503(15) Uani d . 1
Si Si3 0.71083(7) 0.05471(3) 0.35754(5) 0.03846(16) Uani d . 1
C C1 1.0327(2) 0.33664(11) 0.37062(15) 0.0275(4) Uani d . 1
H H1 1.0392 0.3416 0.301 0.033 Uiso calc R 1
C C2 1.1309(2) 0.30217(11) 0.45156(15) 0.0284(4) Uani d . 1
C C3 1.0828(2) 0.31075(12) 0.54242(15) 0.0300(4) Uani d . 1
H H3 1.1285 0.2947 0.6103 0.036 Uiso calc R 1
C C4 0.9591(2) 0.34617(11) 0.51647(15) 0.0291(4) Uani d . 1
H H4 0.9067 0.3576 0.5635 0.035 Uiso calc R 1
C C5 0.9235(2) 0.36265(11) 0.40747(15) 0.0280(4) Uani d . 1
C C6 0.7751(2) 0.18915(12) 0.26451(15) 0.0334(5) Uani d . 1
H H6 0.6838 0.2046 0.2424 0.04 Uiso calc R 1
C C7 0.8836(2) 0.22377(13) 0.24119(16) 0.0362(5) Uani d . 1
H H7 0.8795 0.2663 0.2012 0.043 Uiso calc R 1
C C8 1.0014(2) 0.18388(13) 0.28814(16) 0.0368(5) Uani d . 1
H H8 1.0909 0.195 0.2857 0.044 Uiso calc R 1
C C9 0.9620(2) 0.12503(12) 0.33887(16) 0.0350(5) Uani d . 1
H H9 1.0211 0.0891 0.376 0.042 Uiso calc R 1
C C10 0.8207(2) 0.12731(11) 0.32631(15) 0.0310(4) Uani d . 1
C C11 0.7207(3) -0.02067(16) 0.2689(3) 0.0641(8) Uani d . 1
H H11A 0.6925 -0.004 0.1965 0.096 Uiso calc R 1
H H11B 0.661 -0.0595 0.2788 0.096 Uiso calc R 1
H H11C 0.8139 -0.0383 0.2844 0.096 Uiso calc R 1
C C12 0.7701(4) 0.02490(18) 0.4949(2) 0.0724(10) Uani d . 1
H H12A 0.7092 -0.0122 0.5085 0.109 Uiso calc R 1
H H12B 0.7708 0.0658 0.5413 0.109 Uiso calc R 1
H H12C 0.8616 0.0053 0.5076 0.109 Uiso calc R 1
C C13 0.5332(3) 0.08662(16) 0.3299(3) 0.0618(8) Uani d . 1
H H13A 0.4986 0.0961 0.2551 0.093 Uiso calc R 1
H H13B 0.5298 0.1308 0.369 0.093 Uiso calc R 1
H H13C 0.4775 0.0498 0.3509 0.093 Uiso calc R 1
C C14 1.3327(2) 0.27575(16) 0.32045(19) 0.0469(6) Uani d . 1
H H14A 1.2867 0.318 0.2839 0.07 Uiso calc R 1
H H14B 1.2956 0.2324 0.2818 0.07 Uiso calc R 1
H H14C 1.4296 0.2789 0.3256 0.07 Uiso calc R 1
C C15 1.3414(3) 0.18025(18) 0.5086(3) 0.0638(9) Uani d . 1
H H15A 1.2916 0.1451 0.4582 0.096 Uiso calc R 1
H H15B 1.3126 0.1769 0.5731 0.096 Uiso calc R 1
H H15C 1.4385 0.1704 0.5237 0.096 Uiso calc R 1
C C16 1.4201(3) 0.3360(2) 0.5413(3) 0.0824(12) Uani d . 1
H H16A 1.5141 0.3206 0.5519 0.124 Uiso calc R 1
H H16B 1.3978 0.3374 0.6085 0.124 Uiso calc R 1
H H16C 1.4084 0.3839 0.5099 0.124 Uiso calc R 1
C C17 0.8614(3) 0.49936(15) 0.2878(2) 0.0541(7) Uani d . 1
H H17A 0.9104 0.4816 0.2387 0.081 Uiso calc R 1
H H17B 0.9246 0.5236 0.346 0.081 Uiso calc R 1
H H17C 0.7916 0.5333 0.2521 0.081 Uiso calc R 1
C C18 0.6585(3) 0.37676(14) 0.2286(2) 0.0508(7) Uani d . 1
H H18A 0.6149 0.3372 0.2558 0.076 Uiso calc R 1
H H18B 0.7066 0.3579 0.1796 0.076 Uiso calc R 1
H H18C 0.5898 0.4112 0.1926 0.076 Uiso calc R 1
C C19 0.6945(3) 0.45443(17) 0.4363(3) 0.0675(9) Uani d . 1
H H19A 0.6168 0.4842 0.4019 0.101 Uiso calc R 1
H H19B 0.7577 0.4828 0.4894 0.101 Uiso calc R 1
H H19C 0.6634 0.4131 0.4692 0.101 Uiso calc R 1

loop_
_atom_site_aniso_label
_atom_site_aniso_U_11
_atom_site_aniso_U_22
_atom_site_aniso_U_33
_atom_site_aniso_U_12
_atom_site_aniso_U_13
_atom_site_aniso_U_23
Ti1 0.02510(18) 0.02871(19) 0.01821(16) 0.00288(14) 0.00763(13) 0.00125(14)
Cl1 0.0271(2) 0.0417(3) 0.0371(3) 0.0018(2) 0.0138(2) -0.0020(2)
Cl2 0.0404(3) 0.0375(3) 0.0245(2) 0.0065(2) 0.0073(2) 0.0061(2)
Si1 0.0254(3) 0.0444(4) 0.0301(3) 0.0038(3) 0.0077(2) -0.0004(3)
Si2 0.0319(3) 0.0316(3) 0.0409(3) 0.0044(2) 0.0085(3) 0.0080(3)
Si3 0.0456(4) 0.0308(3) 0.0402(3) -0.0033(3) 0.0135(3) 0.0001(3)
C1 0.0278(10) 0.0312(11) 0.0243(9) -0.0008(8) 0.0083(8) 0.0015(8)
C2 0.0268(10) 0.0334(11) 0.0255(9) -0.0005(8) 0.0078(8) -0.0007(8)
C3 0.0326(11) 0.0353(11) 0.0212(9) -0.0002(9) 0.0056(8) -0.0022(8)
C4 0.0334(11) 0.0310(11) 0.0254(10) 0.0000(9) 0.0120(8) -0.0029(8)
C5 0.0275(10) 0.0290(10) 0.0273(10) 0.0010(8) 0.0070(8) 0.0021(8)
C6 0.0394(12) 0.0343(12) 0.0230(10) -0.0023(9) 0.0020(9) -0.0017(9)
C7 0.0526(14) 0.0381(12) 0.0180(9) -0.0084(10) 0.0092(9) -0.0025(9)
C8 0.0384(12) 0.0495(14) 0.0269(10) -0.0067(10) 0.0164(9) -0.0117(10)
C9 0.0432(13) 0.0355(12) 0.0282(10) 0.0055(10) 0.0129(10) -0.0067(9)
C10 0.0394(12) 0.0292(11) 0.0252(10) 0.0007(9) 0.0102(9) -0.0021(8)
C11 0.076(2) 0.0430(16) 0.077(2) -0.0130(14) 0.0278(17) -0.0178(14)
C12 0.098(3) 0.061(2) 0.0527(17) -0.0260(18) 0.0103(17) 0.0199(15)
C13 0.0491(16) 0.0462(16) 0.093(2) -0.0067(13) 0.0235(16) -0.0016(16)
C14 0.0336(12) 0.0719(18) 0.0394(13) 0.0101(12) 0.0168(10) 0.0136(12)
C15 0.0499(16) 0.076(2) 0.0739(19) 0.0297(15) 0.0312(15) 0.0387(17)
C16 0.0327(14) 0.114(3) 0.100(3) -0.0141(17) 0.0159(16) -0.061(2)
C17 0.0524(16) 0.0399(14) 0.0620(17) -0.0081(12) 0.0010(13) 0.0171(13)
C18 0.0360(13) 0.0431(14) 0.0625(17) -0.0001(11) -0.0059(12) 0.0117(12)
C19 0.073(2) 0.065(2) 0.074(2) 0.0377(17) 0.0348(17) 0.0128(16)

loop_
_atom_type_symbol
_atom_type_description
_atom_type_scat_dispersion_real
_atom_type_scat_dispersion_imag
_atom_type_scat_source
C C 0.0033 0.0016 'International Tables Vol C Tables 4.2.6.8 and 6.1.1.4'
H H 0 0 'International Tables Vol C Tables 4.2.6.8 and 6.1.1.4'
Cl Cl 0.1484 0.1585 'International Tables Vol C Tables 4.2.6.8 and 6.1.1.4'
Si Si 0.0817 0.0704 'International Tables Vol C Tables 4.2.6.8 and 6.1.1.4'
Ti Ti 0.2776 0.4457 'International Tables Vol C Tables 4.2.6.8 and 6.1.1.4'

loop_
_geom_angle_atom_site_label_1
_geom_angle_atom_site_label_2
_geom_angle_atom_site_label_3
_geom_angle
C8 Ti1 Cl1 136.06(6)
C8 Ti1 C7 35.04(8)
Cl1 Ti1 C7 107.76(6)
C8 Ti1 Cl2 104.05(6)
Cl1 Ti1 Cl2 94.14(2)
C7 Ti1 Cl2 135.04(6)
C8 Ti1 C5 109.13(8)
Cl1 Ti1 C5 85.88(5)
C7 Ti1 C5 89.85(7)
Cl2 Ti1 C5 131.43(5)
C8 Ti1 C1 79.66(8)
Cl1 Ti1 C1 119.82(5)
C7 Ti1 C1 74.77(7)
Cl2 Ti1 C1 127.05(5)
C5 Ti1 C1 34.46(7)
C8 Ti1 C4 135.41(8)
Cl1 Ti1 C4 79.24(5)
C7 Ti1 C4 124.46(8)
Cl2 Ti1 C4 97.50(5)
C5 Ti1 C4 34.75(7)
C1 Ti1 C4 56.39(7)
C8 Ti1 C2 82.67(8)
Cl1 Ti1 C2 136.63(5)
C7 Ti1 C2 96.71(8)
Cl2 Ti1 C2 92.88(5)
C5 Ti1 C2 58.37(7)
C1 Ti1 C2 34.40(7)
C4 Ti1 C2 57.42(7)
C8 Ti1 C3 116.06(8)
Cl1 Ti1 C3 106.85(5)
C7 Ti1 C3 129.31(8)
Cl2 Ti1 C3 76.78(5)
C5 Ti1 C3 57.17(7)
C1 Ti1 C3 56.08(7)
C4 Ti1 C3 33.64(7)
C2 Ti1 C3 34.57(7)
C8 Ti1 C9 34.27(8)
Cl1 Ti1 C9 117.28(6)
C7 Ti1 C9 56.96(8)
Cl2 Ti1 C9 78.16(6)
C5 Ti1 C9 143.12(7)
C1 Ti1 C9 113.16(7)
C4 Ti1 C9 162.98(8)
C2 Ti1 C9 106.05(8)
C3 Ti1 C9 130.21(8)
C8 Ti1 C6 56.67(8)
Cl1 Ti1 C6 79.64(6)
C7 Ti1 C6 33.81(8)
Cl2 Ti1 C6 121.39(6)
C5 Ti1 C6 106.42(7)
C1 Ti1 C6 104.86(7)
C4 Ti1 C6 136.68(7)
C2 Ti1 C6 130.51(7)
C3 Ti1 C6 160.80(7)
C9 Ti1 C6 55.71(8)
C8 Ti1 C10 57.12(8)
Cl1 Ti1 C10 84.58(5)
C7 Ti1 C10 57.03(7)
Cl2 Ti1 C10 87.78(5)
C5 Ti1 C10 140.22(7)
C1 Ti1 C10 131.20(7)
C4 Ti1 C10 163.27(7)
C2 Ti1 C10 138.47(7)
C3 Ti1 C10 161.24(7)
C9 Ti1 C10 33.74(7)
C6 Ti1 C10 33.82(7)
C16 Si1 C15 108.75(19)
C16 Si1 C14 110.49(16)
C15 Si1 C14 110.56(14)
C16 Si1 C2 104.80(12)
C15 Si1 C2 111.50(11)
C14 Si1 C2 110.59(10)
C19 Si2 C18 110.54(16)
C19 Si2 C17 110.16(15)
C18 Si2 C17 109.88(13)
C19 Si2 C5 107.49(12)
C18 Si2 C5 112.99(11)
C17 Si2 C5 105.65(11)
C12 Si3 C11 109.97(17)
C12 Si3 C13 109.98(17)
C11 Si3 C13 109.33(15)
C12 Si3 C10 111.98(12)
C11 Si3 C10 105.61(12)
C13 Si3 C10 109.86(12)
C2 C1 C5 111.03(17)
C2 C1 Ti1 73.01(12)
C5 C1 Ti1 72.75(12)
C2 C1 H1 124.5
C5 C1 H1 124.5
Ti1 C1 H1 121.3
C1 C2 C3 104.91(17)
C1 C2 Si1 129.21(15)
C3 C2 Si1 124.29(15)
C1 C2 Ti1 72.59(11)
C3 C2 Ti1 72.86(12)
Si1 C2 Ti1 130.06(11)
C4 C3 C2 109.76(18)
C4 C3 Ti1 72.84(12)
C2 C3 Ti1 72.57(12)
C4 C3 H3 125.1
C2 C3 H3 125.1
Ti1 C3 H3 121.1
C3 C4 C5 109.03(18)
C3 C4 Ti1 73.52(12)
C5 C4 Ti1 72.58(12)
C3 C4 H4 125.5
C5 C4 H4 125.5
Ti1 C4 H4 120.1
C1 C5 C4 105.19(17)
C1 C5 Si2 128.13(15)
C4 C5 Si2 125.58(16)
C1 C5 Ti1 72.79(12)
C4 C5 Ti1 72.67(12)
Si2 C5 Ti1 128.36(10)
C7 C6 C10 110.2(2)
C7 C6 Ti1 70.79(12)
C10 C6 Ti1 74.96(12)
C7 C6 H6 124.9
C10 C6 H6 124.9
Ti1 C6 H6 120.9
C6 C7 C8 107.3(2)
C6 C7 Ti1 75.40(12)
C8 C7 Ti1 71.89(12)
C6 C7 H7 126.3
C8 C7 H7 126.3
Ti1 C7 H7 118.4
C9 C8 C7 107.6(2)
C9 C8 Ti1 75.41(12)
C7 C8 Ti1 73.07(12)
C9 C8 H8 126.2
C7 C8 H8 126.2
Ti1 C8 H8 117.4
C8 C9 C10 109.6(2)
C8 C9 Ti1 70.32(12)
C10 C9 Ti1 75.35(12)
C8 C9 H9 125.2
C10 C9 H9 125.2
Ti1 C9 H9 120.8
C9 C10 C6 105.27(19)
C9 C10 Si3 127.46(17)
C6 C10 Si3 125.99(17)
C9 C10 Ti1 70.91(12)
C6 C10 Ti1 71.21(12)
Si3 C10 Ti1 132.15(10)
Si3 C11 H11A 109.5
Si3 C11 H11B 109.5
H11A C11 H11B 109.5
Si3 C11 H11C 109.5
H11A C11 H11C 109.5
H11B C11 H11C 109.5
Si3 C12 H12A 109.5
Si3 C12 H12B 109.5
H12A C12 H12B 109.5
Si3 C12 H12C 109.5
H12A C12 H12C 109.5
H12B C12 H12C 109.5
Si3 C13 H13A 109.5
Si3 C13 H13B 109.5
H13A C13 H13B 109.5
Si3 C13 H13C 109.5
H13A C13 H13C 109.5
H13B C13 H13C 109.5
Si1 C14 H14A 109.5
Si1 C14 H14B 109.5
H14A C14 H14B 109.5
Si1 C14 H14C 109.5
H14A C14 H14C 109.5
H14B C14 H14C 109.5
Si1 C15 H15A 109.5
Si1 C15 H15B 109.5
H15A C15 H15B 109.5
Si1 C15 H15C 109.5
H15A C15 H15C 109.5
H15B C15 H15C 109.5
Si1 C16 H16A 109.5
Si1 C16 H16B 109.5
H16A C16 H16B 109.5
Si1 C16 H16C 109.5
H16A C16 H16C 109.5
H16B C16 H16C 109.5
Si2 C17 H17A 109.5
Si2 C17 H17B 109.5
H17A C17 H17B 109.5
Si2 C17 H17C 109.5
H17A C17 H17C 109.5
H17B C17 H17C 109.5
Si2 C18 H18A 109.5
Si2 C18 H18B 109.5
H18A C18 H18B 109.5
Si2 C18 H18C 109.5
H18A C18 H18C 109.5
H18B C18 H18C 109.5
Si2 C19 H19A 109.5
Si2 C19 H19B 109.5
H19A C19 H19B 109.5
Si2 C19 H19C 109.5
H19A C19 H19C 109.5
H19B C19 H19C 109.5

loop_
_geom_bond_atom_site_label_1
_geom_bond_atom_site_label_2
_geom_bond_distance
Ti1 C8 2.344(2)
Ti1 Cl1 2.3537(6)
Ti1 C7 2.360(2)
Ti1 Cl2 2.3723(6)
Ti1 C5 2.398(2)
Ti1 C1 2.399(2)
Ti1 C4 2.399(2)
Ti1 C2 2.404(2)
Ti1 C3 2.408(2)
Ti1 C9 2.410(2)
Ti1 C6 2.418(2)
Ti1 C10 2.467(2)
Si1 C16 1.854(3)
Si1 C15 1.855(3)
Si1 C14 1.861(2)
Si1 C2 1.883(2)
Si2 C19 1.856(3)
Si2 C18 1.862(3)
Si2 C17 1.867(3)
Si2 C5 1.878(2)
Si3 C12 1.853(3)
Si3 C11 1.855(3)
Si3 C13 1.860(3)
Si3 C10 1.876(2)
C1 C2 1.420(3)
C1 C5 1.421(3)
C1 H1 0.95
C2 C3 1.430(3)
C3 C4 1.391(3)
C3 H3 0.95
C4 C5 1.433(3)
C4 H4 0.95
C6 C7 1.391(3)
C6 C10 1.422(3)
C6 H6 0.95
C7 C8 1.416(3)
C7 H7 0.95
C8 C9 1.402(3)
C8 H8 0.95
C9 C10 1.416(3)
C9 H9 0.95
C11 H11A 0.98
C11 H11B 0.98
C11 H11C 0.98
C12 H12A 0.98
C12 H12B 0.98
C12 H12C 0.98
C13 H13A 0.98
C13 H13B 0.98
C13 H13C 0.98
C14 H14A 0.98
C14 H14B 0.98
C14 H14C 0.98
C15 H15A 0.98
C15 H15B 0.98
C15 H15C 0.98
C16 H16A 0.98
C16 H16B 0.98
C16 H16C 0.98
C17 H17A 0.98
C17 H17B 0.98
C17 H17C 0.98
C18 H18A 0.98
C18 H18B 0.98
C18 H18C 0.98
C19 H19A 0.98
C19 H19B 0.98
C19 H19C 0.98

loop_
_geom_torsion_atom_site_label_1
_geom_torsion_atom_site_label_2
_geom_torsion_atom_site_label_3
_geom_torsion_atom_site_label_4
_geom_torsion
C8 Ti1 C1 C2 -92.10(13)
Cl1 Ti1 C1 C2 130.24(10)
C7 Ti1 C1 C2 -127.73(13)
Cl2 Ti1 C1 C2 7.78(14)
C5 Ti1 C1 C2 119.20(17)
C4 Ti1 C1 C2 79.99(13)
C3 Ti1 C1 C2 39.25(11)
C9 Ti1 C1 C2 -84.70(13)
C6 Ti1 C1 C2 -143.33(12)
C10 Ti1 C1 C2 -118.84(13)
C8 Ti1 C1 C5 148.70(13)
Cl1 Ti1 C1 C5 11.05(13)
C7 Ti1 C1 C5 113.08(13)
Cl2 Ti1 C1 C5 -111.42(11)
C4 Ti1 C1 C5 -39.20(11)
C2 Ti1 C1 C5 -119.20(17)
C3 Ti1 C1 C5 -79.94(13)
C9 Ti1 C1 C5 156.11(12)
C6 Ti1 C1 C5 97.47(12)
C10 Ti1 C1 C5 121.96(12)
C5 C1 C2 C3 -3.0(2)
Ti1 C1 C2 C3 -66.23(14)
C5 C1 C2 Si1 -168.80(16)
Ti1 C1 C2 Si1 127.93(18)
C5 C1 C2 Ti1 63.27(15)
C16 Si1 C2 C1 107.6(2)
C15 Si1 C2 C1 -134.9(2)
C14 Si1 C2 C1 -11.4(2)
C16 Si1 C2 C3 -55.7(2)
C15 Si1 C2 C3 61.7(2)
C14 Si1 C2 C3 -174.82(19)
C16 Si1 C2 Ti1 -151.92(18)
C15 Si1 C2 Ti1 -34.44(19)
C14 Si1 C2 Ti1 89.01(16)
C8 Ti1 C2 C1 82.40(13)
Cl1 Ti1 C2 C1 -74.67(13)
C7 Ti1 C2 C1 50.21(13)
Cl2 Ti1 C2 C1 -173.79(11)
C5 Ti1 C2 C1 -35.46(11)
C4 Ti1 C2 C1 -76.73(13)
C3 Ti1 C2 C1 -112.26(17)
C9 Ti1 C2 C1 107.71(12)
C6 Ti1 C2 C1 49.40(15)
C10 Ti1 C2 C1 96.29(14)
C8 Ti1 C2 C3 -165.34(13)
Cl1 Ti1 C2 C3 37.60(15)
C7 Ti1 C2 C3 162.47(13)
Cl2 Ti1 C2 C3 -61.53(12)
C5 Ti1 C2 C3 76.81(13)
C1 Ti1 C2 C3 112.26(17)
C4 Ti1 C2 C3 35.53(12)
C9 Ti1 C2 C3 -140.03(12)
C6 Ti1 C2 C3 161.66(12)
C10 Ti1 C2 C3 -151.44(12)
C8 Ti1 C2 Si1 -44.60(13)
Cl1 Ti1 C2 Si1 158.33(8)
C7 Ti1 C2 Si1 -76.79(14)
Cl2 Ti1 C2 Si1 59.20(12)
C5 Ti1 C2 Si1 -162.46(16)
C1 Ti1 C2 Si1 -127.00(19)
C4 Ti1 C2 Si1 156.26(16)
C3 Ti1 C2 Si1 120.73(19)
C9 Ti1 C2 Si1 -19.30(15)
C6 Ti1 C2 Si1 -77.61(16)
C10 Ti1 C2 Si1 -30.71(19)
C1 C2 C3 C4 2.2(2)
Si1 C2 C3 C4 168.97(16)
Ti1 C2 C3 C4 -63.81(15)
C1 C2 C3 Ti1 66.04(14)
Si1 C2 C3 Ti1 -127.22(16)
C8 Ti1 C3 C4 134.12(13)
Cl1 Ti1 C3 C4 -36.15(12)
C7 Ti1 C3 C4 95.15(14)
Cl2 Ti1 C3 C4 -126.51(12)
C5 Ti1 C3 C4 37.31(12)
C1 Ti1 C3 C4 78.83(13)
C2 Ti1 C3 C4 117.89(18)
C9 Ti1 C3 C4 171.82(12)
C6 Ti1 C3 C4 71.2(3)
C10 Ti1 C3 C4 -161.9(2)
C8 Ti1 C3 C2 16.23(15)
Cl1 Ti1 C3 C2 -154.04(11)
C7 Ti1 C3 C2 -22.74(16)
Cl2 Ti1 C3 C2 115.60(12)
C5 Ti1 C3 C2 -80.58(13)
C1 Ti1 C3 C2 -39.06(12)
C4 Ti1 C3 C2 -117.89(18)
C9 Ti1 C3 C2 53.93(15)
C6 Ti1 C3 C2 -46.7(3)
C10 Ti1 C3 C2 80.2(3)
C2 C3 C4 C5 -0.7(2)
Ti1 C3 C4 C5 -64.39(15)
C2 C3 C4 Ti1 63.64(15)
C8 Ti1 C4 C3 -66.74(16)
Cl1 Ti1 C4 C3 144.92(12)
C7 Ti1 C4 C3 -110.83(13)
Cl2 Ti1 C4 C3 52.11(12)
C5 Ti1 C4 C3 -116.70(17)
C1 Ti1 C4 C3 -77.84(13)
C2 Ti1 C4 C3 -36.52(12)
C9 Ti1 C4 C3 -21.8(3)
C6 Ti1 C4 C3 -153.01(13)
C10 Ti1 C4 C3 159.7(2)
C8 Ti1 C4 C5 49.96(17)
Cl1 Ti1 C4 C5 -98.38(11)
C7 Ti1 C4 C5 5.87(16)
Cl2 Ti1 C4 C5 168.81(11)
C1 Ti1 C4 C5 38.85(11)
C2 Ti1 C4 C5 80.18(13)
C3 Ti1 C4 C5 116.70(17)
C9 Ti1 C4 C5 94.9(3)
C6 Ti1 C4 C5 -36.31(17)
C10 Ti1 C4 C5 -83.6(3)
C2 C1 C5 C4 2.5(2)
Ti1 C1 C5 C4 65.97(14)
C2 C1 C5 Si2 170.91(16)
Ti1 C1 C5 Si2 -125.65(17)
C2 C1 C5 Ti1 -63.44(15)
C3 C4 C5 C1 -1.1(2)
Ti1 C4 C5 C1 -66.06(14)
C3 C4 C5 Si2 -169.83(16)
Ti1 C4 C5 Si2 125.18(16)
C3 C4 C5 Ti1 64.99(15)
C19 Si2 C5 C1 -167.0(2)
C18 Si2 C5 C1 70.8(2)
C17 Si2 C5 C1 -49.4(2)
C19 Si2 C5 C4 -0.8(2)
C18 Si2 C5 C4 -123.0(2)
C17 Si2 C5 C4 116.8(2)
C19 Si2 C5 Ti1 94.86(17)
C18 Si2 C5 Ti1 -27.36(17)
C17 Si2 C5 Ti1 -147.53(14)
C8 Ti1 C5 C1 -32.75(13)
Cl1 Ti1 C5 C1 -170.40(11)
C7 Ti1 C5 C1 -62.58(12)
Cl2 Ti1 C5 C1 97.70(12)
C4 Ti1 C5 C1 112.58(17)
C2 Ti1 C5 C1 35.39(11)
C3 Ti1 C5 C1 76.49(12)
C9 Ti1 C5 C1 -38.36(18)
C6 Ti1 C5 C1 -92.48(12)
C10 Ti1 C5 C1 -93.97(15)
C8 Ti1 C5 C4 -145.33(12)
Cl1 Ti1 C5 C4 77.02(11)
C7 Ti1 C5 C4 -175.16(13)
Cl2 Ti1 C5 C4 -14.87(14)
C1 Ti1 C5 C4 -112.58(17)
C2 Ti1 C5 C4 -77.18(12)
C3 Ti1 C5 C4 -36.09(12)
C9 Ti1 C5 C4 -150.93(14)
C6 Ti1 C5 C4 154.94(12)
C10 Ti1 C5 C4 153.45(12)
C8 Ti1 C5 Si2 92.64(13)
Cl1 Ti1 C5 Si2 -45.01(12)
C7 Ti1 C5 Si2 62.81(13)
Cl2 Ti1 C5 Si2 -136.90(9)
C1 Ti1 C5 Si2 125.39(19)
C4 Ti1 C5 Si2 -122.03(19)
C2 Ti1 C5 Si2 160.79(16)
C3 Ti1 C5 Si2 -158.12(16)
C9 Ti1 C5 Si2 87.04(17)
C6 Ti1 C5 Si2 32.91(14)
C10 Ti1 C5 Si2 31.42(19)
C8 Ti1 C6 C7 -38.83(14)
Cl1 Ti1 C6 C7 146.12(14)
Cl2 Ti1 C6 C7 -125.34(13)
C5 Ti1 C6 C7 63.59(15)
C1 Ti1 C6 C7 27.80(15)
C4 Ti1 C6 C7 84.20(17)
C2 Ti1 C6 C7 1.45(18)
C3 Ti1 C6 C7 34.3(3)
C9 Ti1 C6 C7 -80.35(15)
C10 Ti1 C6 C7 -118.1(2)
C8 Ti1 C6 C10 79.29(14)
Cl1 Ti1 C6 C10 -95.75(12)
C7 Ti1 C6 C10 118.1(2)
Cl2 Ti1 C6 C10 -7.22(15)
C5 Ti1 C6 C10 -178.29(12)
C1 Ti1 C6 C10 145.92(13)
C4 Ti1 C6 C10 -157.68(12)
C2 Ti1 C6 C10 119.58(13)
C3 Ti1 C6 C10 152.5(2)
C9 Ti1 C6 C10 37.77(13)
C10 C6 C7 C8 0.2(2)
Ti1 C6 C7 C8 65.30(14)
C10 C6 C7 Ti1 -65.13(15)
C8 Ti1 C7 C6 114.2(2)
Cl1 Ti1 C7 C6 -35.16(15)
Cl2 Ti1 C7 C6 80.19(16)
C5 Ti1 C7 C6 -120.78(14)
C1 Ti1 C7 C6 -152.15(15)
C4 Ti1 C7 C6 -124.12(14)
C2 Ti1 C7 C6 -178.89(14)
C3 Ti1 C7 C6 -166.13(13)
C9 Ti1 C7 C6 76.30(15)
C10 Ti1 C7 C6 35.82(13)
Cl1 Ti1 C7 C8 -149.32(12)
Cl2 Ti1 C7 C8 -33.97(17)
C5 Ti1 C7 C8 125.06(14)
C1 Ti1 C7 C8 93.69(14)
C4 Ti1 C7 C8 121.71(14)
C2 Ti1 C7 C8 66.95(14)
C3 Ti1 C7 C8 79.71(16)
C9 Ti1 C7 C8 -37.86(13)
C6 Ti1 C7 C8 -114.2(2)
C10 Ti1 C7 C8 -78.35(14)
C6 C7 C8 C9 0.4(2)
Ti1 C7 C8 C9 68.09(14)
C6 C7 C8 Ti1 -67.66(15)
Cl1 Ti1 C8 C9 -69.53(16)
C7 Ti1 C8 C9 -113.98(19)
Cl2 Ti1 C8 C9 42.00(14)
C5 Ti1 C8 C9 -174.02(13)
C1 Ti1 C8 C9 167.85(15)
C4 Ti1 C8 C9 158.46(13)
C2 Ti1 C8 C9 133.15(14)
C3 Ti1 C8 C9 123.95(13)
C6 Ti1 C8 C9 -76.56(14)
C10 Ti1 C8 C9 -35.92(13)
Cl1 Ti1 C8 C7 44.45(17)
Cl2 Ti1 C8 C7 155.98(12)
C5 Ti1 C8 C7 -60.04(14)
C1 Ti1 C8 C7 -78.17(14)
C4 Ti1 C8 C7 -87.56(16)
C2 Ti1 C8 C7 -112.87(14)
C3 Ti1 C8 C7 -122.07(13)
C9 Ti1 C8 C7 113.98(19)
C6 Ti1 C8 C7 37.42(13)
C10 Ti1 C8 C7 78.06(14)
C7 C8 C9 C10 -0.9(2)
Ti1 C8 C9 C10 65.64(15)
C7 C8 C9 Ti1 -66.51(14)
Cl1 Ti1 C9 C8 132.99(12)
C7 Ti1 C9 C8 38.74(13)
Cl2 Ti1 C9 C8 -138.45(14)
C5 Ti1 C9 C8 9.4(2)
C1 Ti1 C9 C8 -13.02(16)
C4 Ti1 C9 C8 -61.7(3)
C2 Ti1 C9 C8 -48.84(15)
C3 Ti1 C9 C8 -77.35(16)
C6 Ti1 C9 C8 79.62(14)
C10 Ti1 C9 C8 117.49(19)
C8 Ti1 C9 C10 -117.49(19)
Cl1 Ti1 C9 C10 15.50(14)
C7 Ti1 C9 C10 -78.75(14)
Cl2 Ti1 C9 C10 104.06(12)
C5 Ti1 C9 C10 -108.06(15)
C1 Ti1 C9 C10 -130.51(12)
C4 Ti1 C9 C10 -179.2(2)
C2 Ti1 C9 C10 -166.34(12)
C3 Ti1 C9 C10 165.16(12)
C6 Ti1 C9 C10 -37.87(12)
C8 C9 C10 C6 0.9(2)
Ti1 C9 C10 C6 63.40(14)
C8 C9 C10 Si3 168.54(15)
Ti1 C9 C10 Si3 -129.01(16)
C8 C9 C10 Ti1 -62.45(15)
C7 C6 C10 C9 -0.7(2)
Ti1 C6 C10 C9 -63.20(14)
C7 C6 C10 Si3 -168.51(15)
Ti1 C6 C10 Si3 128.97(16)
C7 C6 C10 Ti1 62.52(15)
C12 Si3 C10 C9 55.8(2)
C11 Si3 C10 C9 -63.8(2)
C13 Si3 C10 C9 178.4(2)
C12 Si3 C10 C6 -139.0(2)
C11 Si3 C10 C6 101.3(2)
C13 Si3 C10 C6 -16.5(2)
C12 Si3 C10 Ti1 -42.1(2)
C11 Si3 C10 Ti1 -161.77(16)
C13 Si3 C10 Ti1 80.43(18)
C8 Ti1 C10 C9 36.50(13)
Cl1 Ti1 C10 C9 -166.20(12)
C7 Ti1 C10 C9 78.53(14)
Cl2 Ti1 C10 C9 -71.83(12)
C5 Ti1 C10 C9 116.91(14)
C1 Ti1 C10 C9 68.30(15)
C4 Ti1 C10 C9 179.2(2)
C2 Ti1 C10 C9 20.02(17)
C3 Ti1 C10 C9 -37.4(3)
C6 Ti1 C10 C9 114.34(18)
C8 Ti1 C10 C6 -77.84(14)
Cl1 Ti1 C10 C6 79.46(13)
C7 Ti1 C10 C6 -35.80(13)
Cl2 Ti1 C10 C6 173.84(13)
C5 Ti1 C10 C6 2.57(19)
C1 Ti1 C10 C6 -46.04(16)
C4 Ti1 C10 C6 64.9(3)
C2 Ti1 C10 C6 -94.31(15)
C3 Ti1 C10 C6 -151.8(2)
C9 Ti1 C10 C6 -114.34(18)
C8 Ti1 C10 Si3 160.20(18)
Cl1 Ti1 C10 Si3 -42.50(14)
C7 Ti1 C10 Si3 -157.76(18)
Cl2 Ti1 C10 Si3 51.88(14)
C5 Ti1 C10 Si3 -119.39(14)
C1 Ti1 C10 Si3 -168.00(12)
C4 Ti1 C10 Si3 -57.1(3)
C2 Ti1 C10 Si3 143.73(13)
C3 Ti1 C10 Si3 86.3(3)
C9 Ti1 C10 Si3 123.7(2)
C6 Ti1 C10 Si3 -122.0(2)
